data_7022229
loop_
_publ_author_name
'Wang, Yibin'
'Lei, Yinlin'
'Chi, Shuhui'
'Luo, Yunjie'

_publ_section_title
;
 Rare earth metal bis(silylamide) complexes bearing pyridyl-functionalized
 indenyl ligand: synthesis, structure and performance in the living
 polymerization of L-lactide and rac-lactide.
;
_journal_issue 5
_journal_name_full 'Dalton transactions (Cambridge, England : 2003)'
_journal_page_first 1862
_journal_page_last 1871
_journal_paper_doi 10.1039/c2dt32083e
_journal_volume 42
_journal_year 2013
_chemical_formula_moiety 'C26 H46 Er N3 Si4'
_chemical_formula_sum 'C26 H46 Er N3 Si4'
_chemical_formula_weight 680.28
_chemical_name_systematic
;
?
;
_space_group_IT_number 14
_symmetry_cell_setting monoclinic
_symmetry_Int_Tables_number 14
_symmetry_space_group_name_Hall '-P 2ybc'
_symmetry_space_group_name_H-M 'P 1 21/c 1'
_atom_sites_solution_hydrogens geom
_atom_sites_solution_primary direct
_atom_sites_solution_secondary difmap
_audit_creation_method SHELXL-97
_cell_angle_alpha 90.00
_cell_angle_beta 92.130(3)
_cell_angle_gamma 90.00
_cell_formula_units_Z 4
_cell_length_a 17.3771(17)
_cell_length_b 8.3270(7)
_cell_length_c 22.582(3)
_cell_measurement_reflns_used 7928
_cell_measurement_temperature 223(2)
_cell_measurement_theta_max 27.5
_cell_measurement_theta_min 3.0
_cell_volume 3265.3(6)
_computing_cell_refinement CrystalClear
_computing_data_collection CrystalClear
_computing_data_reduction CrystalStructure
_computing_molecular_graphics 'Bruker XP'
_computing_publication_material 'Bruker SHELXTL'
_computing_structure_refinement 'SHELXL-97 (Sheldrick, 1997)'
_computing_structure_solution 'SHELXS-97 (Sheldrick, 1990)'
_diffrn_ambient_temperature 223(2)
_diffrn_detector_area_resol_mean 14.63
_diffrn_measured_fraction_theta_full 0.992
_diffrn_measured_fraction_theta_max 0.992
_diffrn_measurement_device_type 'Rigaku Saturn'
_diffrn_measurement_method \w
_diffrn_radiation_monochromator graphite
_diffrn_radiation_source 'fine-focus sealed tube'
_diffrn_radiation_type MoK\a
_diffrn_radiation_wavelength 0.71075
_diffrn_reflns_av_R_equivalents 0.0470
_diffrn_reflns_av_sigmaI/netI 0.0580
_diffrn_reflns_limit_h_max 20
_diffrn_reflns_limit_h_min -21
_diffrn_reflns_limit_k_max 9
_diffrn_reflns_limit_k_min -10
_diffrn_reflns_limit_l_max 27
_diffrn_reflns_limit_l_min -25
_diffrn_reflns_number 16198
_diffrn_reflns_theta_full 25.50
_diffrn_reflns_theta_max 25.50
_diffrn_reflns_theta_min 3.01
_exptl_absorpt_coefficient_mu 2.735
_exptl_absorpt_correction_T_max 0.593
_exptl_absorpt_correction_T_min 0.291
_exptl_absorpt_correction_type multi-scan
_exptl_absorpt_process_details 'Jacobson, R. (1998) Private communication'
_exptl_crystal_colour pink
_exptl_crystal_density_diffrn 1.384
_exptl_crystal_density_method 'not measured'
_exptl_crystal_description block
_exptl_crystal_F_000 1388
_exptl_crystal_size_max 0.45
_exptl_crystal_size_mid 0.42
_exptl_crystal_size_min 0.20
_refine_diff_density_max 1.374
_refine_diff_density_min -1.424
_refine_diff_density_rms 0.105
_refine_ls_extinction_method none
_refine_ls_goodness_of_fit_ref 1.120
_refine_ls_hydrogen_treatment mixed
_refine_ls_matrix_type full
_refine_ls_number_parameters 304
_refine_ls_number_reflns 6029
_refine_ls_number_restraints 9
_refine_ls_restrained_S_all 1.121
_refine_ls_R_factor_all 0.0619
_refine_ls_R_factor_gt 0.0520
_refine_ls_shift/su_max 0.002
_refine_ls_shift/su_mean 0.000
_refine_ls_structure_factor_coef Fsqd
_refine_ls_weighting_details 'calc w=1/[\s^2^(Fo^2^)+(0.0339P)^2^+6.2277P] where P=(Fo^2^+2Fc^2^)/3'
_refine_ls_weighting_scheme calc
_refine_ls_wR_factor_gt 0.1049
_refine_ls_wR_factor_ref 0.1098
_reflns_number_gt 5316
_reflns_number_total 6029
_reflns_threshold_expression >2sigma(I)
_cod_data_source_file c2dt32083e.txt
_cod_data_source_block shelxl3
_cod_original_sg_symbol_H-M 'P 21/c'
_cod_database_code 7022229

loop_
_symmetry_equiv_pos_as_xyz
'x, y, z'
'-x, y+1/2, -z+1/2'
'-x, -y, -z'
'x, -y-1/2, z-1/2'

loop_
_atom_site_label
_atom_site_type_symbol
_atom_site_fract_x
_atom_site_fract_y
_atom_site_fract_z
_atom_site_U_iso_or_equiv
_atom_site_adp_type
_atom_site_occupancy
_atom_site_symmetry_multiplicity
_atom_site_calc_flag
_atom_site_refinement_flags
_atom_site_disorder_assembly
_atom_site_disorder_group
Er1 Er 0.736575(15) 0.26896(3) 0.850877(12) 0.03891(11) Uani 1 1 d . A .
Si1 Si 0.91967(10) 0.3237(2) 0.93181(9) 0.0507(5) Uani 1 1 d D . .
H1 H 0.897(3) 0.492(3) 0.920(3) 0.07(2) Uiso 1 1 d D . .
Si2 Si 0.83173(12) 0.0160(2) 0.91623(10) 0.0600(6) Uani 1 1 d D . .
H2 H 0.7525(15) 0.002(8) 0.890(3) 0.07(2) Uiso 1 1 d D . .
Si3 Si 0.6421(2) 0.4150(6) 0.9804(2) 0.0604(8) Uiso 0.50 1 d PD A 1
H3 H 0.610(4) 0.578(4) 0.971(4) 0.01(2) Uiso 0.50 1 d PD B 1
Si3' Si 0.6721(2) 0.3502(6) 0.9945(2) 0.0604(8) Uiso 0.50 1 d PD A 2
H3' H 0.694(8) 0.226(12) 1.039(4) 0.07(4) Uiso 0.50 1 d PD C 2
Si4 Si 0.58510(11) 0.1510(3) 0.89871(10) 0.0570(5) Uani 1 1 d D A .
H4 H 0.609(3) 0.133(6) 0.8368(9) 0.040(15) Uiso 1 1 d D . .
N1 N 0.7574(3) 0.0734(6) 0.7682(2) 0.0504(14) Uani 1 1 d . . .
N2 N 0.8451(3) 0.2139(6) 0.9026(2) 0.0432(12) Uani 1 1 d . . .
N3 N 0.6542(3) 0.2741(6) 0.9248(3) 0.0504(14) Uani 1 1 d . . .
C1 C 0.7830(4) 0.4520(8) 0.7617(3) 0.0516(17) Uani 1 1 d . . .
C2 C 0.7923(4) 0.5418(8) 0.8141(3) 0.0596(19) Uani 1 1 d . A .
H2A H 0.8420 0.5877 0.8287 0.072 Uiso 1 1 calc R . .
C3 C 0.7215(5) 0.5798(8) 0.8374(3) 0.066(2) Uani 1 1 d . . .
H3A H 0.7130 0.6582 0.8694 0.079 Uiso 1 1 calc R A .
C4 C 0.6651(4) 0.5175(10) 0.7989(4) 0.0698(9) Uani 1 1 d . A .
C5 C 0.5831(4) 0.5211(10) 0.7985(4) 0.0698(9) Uani 1 1 d . . .
H5 H 0.5574 0.5731 0.8289 0.084 Uiso 1 1 calc R A .
C6 C 0.5423(4) 0.4475(10) 0.7530(4) 0.0698(9) Uani 1 1 d . A .
H6 H 0.4882 0.4531 0.7521 0.084 Uiso 1 1 calc R . .
C7 C 0.5783(4) 0.3647(10) 0.7082(4) 0.0698(9) Uani 1 1 d . . .
H7 H 0.5478 0.3124 0.6788 0.084 Uiso 1 1 calc R A .
C8 C 0.6561(4) 0.3572(10) 0.7056(4) 0.0698(9) Uani 1 1 d . A .
H8 H 0.6793 0.3019 0.6747 0.084 Uiso 1 1 calc R . .
C9 C 0.7020(4) 0.4350(10) 0.7508(4) 0.0698(9) Uani 1 1 d . A .
C10 C 0.8505(4) 0.3966(10) 0.7256(4) 0.064(2) Uani 1 1 d . A .
C11 C 0.8734(4) 0.2222(10) 0.7421(4) 0.068(2) Uani 1 1 d . . .
H11A H 0.9200 0.1951 0.7212 0.082 Uiso 1 1 calc R A .
H11B H 0.8867 0.2193 0.7846 0.082 Uiso 1 1 calc R . .
C12 C 0.8144(4) 0.0929(9) 0.7290(3) 0.0584(19) Uani 1 1 d . A .
C13 C 0.8180(6) -0.0039(11) 0.6806(4) 0.087(3) Uani 1 1 d . . .
H13 H 0.8580 0.0103 0.6542 0.104 Uiso 1 1 calc R A .
C14 C 0.7644(7) -0.1216(11) 0.6698(4) 0.098(3) Uani 1 1 d . A .
H14 H 0.7661 -0.1853 0.6356 0.118 Uiso 1 1 calc R . .
C15 C 0.7082(6) -0.1449(9) 0.7100(4) 0.079(2) Uani 1 1 d . . .
H15 H 0.6711 -0.2263 0.7044 0.094 Uiso 1 1 calc R A .
C16 C 0.7077(4) -0.0468(8) 0.7580(3) 0.0555(18) Uani 1 1 d . A .
H16 H 0.6699 -0.0647 0.7860 0.067 Uiso 1 1 calc R . .
C17 C 0.9223(5) 0.5015(12) 0.7406(5) 0.096(3) Uani 1 1 d . . .
H17A H 0.9101 0.6134 0.7327 0.145 Uiso 1 1 calc R A .
H17B H 0.9644 0.4683 0.7164 0.145 Uiso 1 1 calc R . .
H17C H 0.9372 0.4886 0.7821 0.145 Uiso 1 1 calc R . .
C18 C 0.8316(5) 0.4099(11) 0.6585(3) 0.081(3) Uani 1 1 d . . .
H18A H 0.7910 0.3345 0.6474 0.121 Uiso 1 1 calc R A .
H18B H 0.8772 0.3854 0.6367 0.121 Uiso 1 1 calc R . .
H18C H 0.8146 0.5182 0.6491 0.121 Uiso 1 1 calc R . .
C19 C 0.9370(6) 0.2942(12) 1.0123(4) 0.096(3) Uani 1 1 d . . .
H19A H 0.8918 0.3273 1.0331 0.144 Uiso 1 1 calc R . .
H19B H 0.9809 0.3581 1.0257 0.144 Uiso 1 1 calc R . .
H19C H 0.9474 0.1816 1.0202 0.144 Uiso 1 1 calc R . .
C20 C 1.0130(5) 0.2795(13) 0.8967(5) 0.109(4) Uani 1 1 d . . .
H20A H 1.0233 0.1652 0.8989 0.164 Uiso 1 1 calc R . .
H20B H 1.0541 0.3376 0.9175 0.164 Uiso 1 1 calc R . .
H20C H 1.0099 0.3129 0.8556 0.164 Uiso 1 1 calc R . .
C21 C 0.9033(5) -0.1167(10) 0.8814(5) 0.105(4) Uani 1 1 d . . .
H21A H 0.8981 -0.1071 0.8386 0.158 Uiso 1 1 calc R . .
H21B H 0.8942 -0.2272 0.8928 0.158 Uiso 1 1 calc R . .
H21C H 0.9548 -0.0851 0.8946 0.158 Uiso 1 1 calc R . .
C22 C 0.8190(7) -0.0459(12) 0.9943(5) 0.128(5) Uani 1 1 d . . .
H22A H 0.8678 -0.0371 1.0163 0.193 Uiso 1 1 calc R . .
H22B H 0.8012 -0.1563 0.9952 0.193 Uiso 1 1 calc R . .
H22C H 0.7813 0.0233 1.0120 0.193 Uiso 1 1 calc R . .
C23 C 0.6127(12) 0.296(2) 1.0485(9) 0.088(4) Uiso 0.50 1 d PD A 1
H23A H 0.5572 0.2833 1.0477 0.132 Uiso 0.50 1 calc PR A 1
H23B H 0.6293 0.3528 1.0842 0.132 Uiso 0.50 1 calc PR A 1
H23C H 0.6368 0.1907 1.0482 0.132 Uiso 0.50 1 calc PR A 1
C23' C 0.5896(10) 0.344(3) 1.0448(9) 0.088(4) Uiso 0.50 1 d PD A 2
H23D H 0.5431 0.3783 1.0233 0.132 Uiso 0.50 1 calc PR A 2
H23E H 0.5998 0.4154 1.0781 0.132 Uiso 0.50 1 calc PR A 2
H23F H 0.5829 0.2353 1.0591 0.132 Uiso 0.50 1 calc PR A 2
C24 C 0.7424(9) 0.470(2) 1.0089(10) 0.097(5) Uiso 0.50 1 d PD A 1
H24A H 0.7696 0.3740 1.0217 0.146 Uiso 0.50 1 calc PR A 1
H24B H 0.7389 0.5437 1.0421 0.146 Uiso 0.50 1 calc PR A 1
H24C H 0.7700 0.5217 0.9775 0.146 Uiso 0.50 1 calc PR A 1
C24' C 0.7190(11) 0.5483(19) 0.9989(10) 0.097(5) Uiso 0.50 1 d PD A 2
H24D H 0.7282 0.5868 0.9593 0.146 Uiso 0.50 1 calc PR A 2
H24E H 0.7676 0.5391 1.0211 0.146 Uiso 0.50 1 calc PR A 2
H24F H 0.6859 0.6234 1.0187 0.146 Uiso 0.50 1 calc PR A 2
C25 C 0.4842(4) 0.2279(10) 0.8932(5) 0.081(3) Uani 1 1 d . . .
H25A H 0.4647 0.2402 0.9326 0.121 Uiso 1 1 calc R A .
H25B H 0.4521 0.1524 0.8708 0.121 Uiso 1 1 calc R . .
H25C H 0.4833 0.3311 0.8732 0.121 Uiso 1 1 calc R . .
C26 C 0.5841(5) -0.0531(10) 0.9322(4) 0.083(3) Uani 1 1 d . . .
H26A H 0.6350 -0.1004 0.9306 0.124 Uiso 1 1 calc R A .
H26B H 0.5473 -0.1200 0.9103 0.124 Uiso 1 1 calc R . .
H26C H 0.5696 -0.0454 0.9731 0.124 Uiso 1 1 calc R . .

loop_
_atom_site_aniso_label
_atom_site_aniso_U_11
_atom_site_aniso_U_22
_atom_site_aniso_U_33
_atom_site_aniso_U_23
_atom_site_aniso_U_13
_atom_site_aniso_U_12
Er1 0.04375(17) 0.03873(18) 0.03396(18) 0.00341(12) -0.00265(12) -0.00449(11)
Si1 0.0486(10) 0.0490(11) 0.0535(12) -0.0009(9) -0.0102(9) -0.0097(8)
Si2 0.0716(12) 0.0446(11) 0.0615(14) 0.0102(10) -0.0288(11) -0.0133(9)
Si4 0.0521(10) 0.0604(13) 0.0589(13) -0.0028(10) 0.0073(10) -0.0098(9)
N1 0.059(3) 0.045(3) 0.046(3) -0.001(3) -0.009(3) 0.006(3)
N2 0.046(3) 0.042(3) 0.041(3) 0.003(2) -0.009(2) -0.008(2)
N3 0.049(3) 0.059(4) 0.043(3) 0.003(3) 0.007(3) -0.011(3)
C1 0.059(4) 0.056(4) 0.040(4) 0.002(3) 0.001(3) -0.008(3)
C2 0.078(5) 0.046(4) 0.055(5) 0.016(3) 0.002(4) -0.016(4)
C3 0.110(6) 0.035(4) 0.053(5) 0.005(3) 0.008(5) -0.001(4)
C4 0.0661(18) 0.078(2) 0.065(2) 0.0245(18) -0.0070(16) 0.0052(17)
C5 0.0661(18) 0.078(2) 0.065(2) 0.0245(18) -0.0070(16) 0.0052(17)
C6 0.0661(18) 0.078(2) 0.065(2) 0.0245(18) -0.0070(16) 0.0052(17)
C7 0.0661(18) 0.078(2) 0.065(2) 0.0245(18) -0.0070(16) 0.0052(17)
C8 0.0661(18) 0.078(2) 0.065(2) 0.0245(18) -0.0070(16) 0.0052(17)
C9 0.0661(18) 0.078(2) 0.065(2) 0.0245(18) -0.0070(16) 0.0052(17)
C10 0.062(4) 0.071(5) 0.060(5) 0.013(4) 0.010(4) -0.005(4)
C11 0.053(4) 0.094(6) 0.059(5) 0.011(4) 0.016(4) 0.011(4)
C12 0.075(5) 0.058(5) 0.042(4) 0.007(3) 0.003(4) 0.017(4)
C13 0.119(7) 0.071(6) 0.072(6) -0.009(5) 0.023(6) 0.015(6)
C14 0.183(11) 0.059(6) 0.052(6) -0.010(5) 0.002(7) 0.022(6)
C15 0.128(7) 0.046(5) 0.060(5) 0.003(4) -0.023(5) 0.001(5)
C16 0.082(5) 0.038(4) 0.045(4) -0.003(3) -0.016(4) 0.006(3)
C17 0.069(5) 0.110(8) 0.111(8) 0.019(6) 0.011(5) -0.025(5)
C18 0.106(6) 0.094(6) 0.043(5) 0.013(4) 0.013(5) 0.006(5)
C19 0.109(7) 0.114(8) 0.062(6) 0.003(5) -0.028(5) -0.057(6)
C20 0.055(5) 0.142(10) 0.132(10) -0.035(7) 0.018(6) -0.028(5)
C21 0.087(6) 0.051(5) 0.173(11) -0.005(6) -0.054(7) 0.012(4)
C22 0.196(11) 0.094(8) 0.091(8) 0.047(6) -0.057(8) -0.077(8)
C25 0.051(4) 0.097(7) 0.095(7) 0.005(5) 0.005(4) -0.007(4)
C26 0.073(5) 0.070(6) 0.105(8) 0.005(5) 0.011(5) -0.023(4)

loop_
_atom_type_symbol
_atom_type_description
_atom_type_scat_dispersion_real
_atom_type_scat_dispersion_imag
_atom_type_scat_source
C C 0.0033 0.0016 'International Tables Vol C Tables 4.2.6.8 and 6.1.1.4'
H H 0.0000 0.0000 'International Tables Vol C Tables 4.2.6.8 and 6.1.1.4'
N N 0.0061 0.0033 'International Tables Vol C Tables 4.2.6.8 and 6.1.1.4'
Er Er -0.2586 4.9576 'International Tables Vol C Tables 4.2.6.8 and 6.1.1.4'
Si Si 0.0817 0.0704 'International Tables Vol C Tables 4.2.6.8 and 6.1.1.4'

loop_
_geom_angle_atom_site_label_1
_geom_angle_atom_site_label_2
_geom_angle_atom_site_label_3
_geom_angle
N2 Er1 N3 99.5(2)
N2 Er1 N1 96.54(18)
N3 Er1 N1 132.81(19)
N2 Er1 C2 91.7(2)
N3 Er1 C2 118.3(2)
N1 Er1 C2 105.2(2)
N2 Er1 C3 110.1(2)
N3 Er1 C3 90.2(2)
N1 Er1 C3 124.8(2)
C2 Er1 C3 30.9(2)
N2 Er1 C4 139.7(2)
N3 Er1 C4 90.7(2)
N1 Er1 C4 104.7(2)
C2 Er1 C4 50.0(2)
C3 Er1 C4 30.4(2)
N2 Er1 C1 103.81(19)
N3 Er1 C1 140.3(2)
N1 Er1 C1 75.8(2)
C2 Er1 C1 30.7(2)
C3 Er1 C1 51.7(2)
C4 Er1 C1 51.3(2)
N2 Er1 C9 134.6(2)
N3 Er1 C9 119.1(2)
N1 Er1 C9 75.1(2)
C2 Er1 C9 50.4(2)
C3 Er1 C9 51.5(3)
C4 Er1 C9 31.5(2)
C1 Er1 C9 30.8(2)
N2 Er1 Si2 33.42(13)
N3 Er1 Si2 90.15(15)
N1 Er1 Si2 79.64(13)
C2 Er1 Si2 123.84(18)
C3 Er1 Si2 142.66(19)
C4 Er1 Si2 173.0(2)
C1 Er1 Si2 126.07(15)
C9 Er1 Si2 149.92(18)
N2 Er1 Si4 118.26(14)
N3 Er1 Si4 32.52(15)
N1 Er1 Si4 101.80(14)
C2 Er1 Si4 136.69(18)
C3 Er1 Si4 106.02(18)
C4 Er1 Si4 90.67(17)
C1 Er1 Si4 137.75(15)
C9 Er1 Si4 107.09(17)
Si2 Er1 Si4 93.80(6)
N2 Er1 H2 62.1(4)
N3 Er1 H2 79.0(15)
N1 Er1 H2 70.0(15)
C2 Er1 H2 151.7(7)
C3 Er1 H2 165.0(14)
C4 Er1 H2 157.8(4)
C1 Er1 H2 140.5(15)
C9 Er1 H2 143.3(13)
Si2 Er1 H2 28.8(4)
Si4 Er1 H2 70.1(10)
N2 Er1 H4 134.6(11)
N3 Er1 H4 61.0(4)
N1 Er1 H4 76.3(7)
C2 Er1 H4 133.6(12)
C3 Er1 H4 110.4(12)
C4 Er1 H4 84.2(12)
C1 Er1 H4 117.0(8)
C9 Er1 H4 87.5(9)
Si2 Er1 H4 102.3(12)
Si4 Er1 H4 28.9(3)
H2 Er1 H4 73.6(13)
N2 Si1 C19 113.9(3)
N2 Si1 C20 113.0(4)
C19 Si1 C20 106.2(5)
N2 Si1 H1 104(3)
C19 Si1 H1 110(3)
C20 Si1 H1 110(2)
N2 Si2 C22 117.7(4)
N2 Si2 C21 113.8(4)
C22 Si2 C21 110.0(5)
N2 Si2 Er1 46.43(18)
C22 Si2 Er1 125.0(4)
C21 Si2 Er1 124.7(4)
N2 Si2 H2 98(3)
C22 Si2 H2 102(3)
C21 Si2 H2 114(3)
Er1 Si2 H2 52(3)
N3 Si3 C24 106.0(7)
N3 Si3 C23 105.8(8)
C24 Si3 C23 97.0(10)
N3 Si3 H3 125(3)
C24 Si3 H3 99(3)
C23 Si3 H3 119(3)
N3 Si3' C24' 116.5(8)
N3 Si3' C23' 115.6(8)
C24' Si3' C23' 109.9(10)
N3 Si3' H3' 113(5)
C24' Si3' H3' 119(5)
C23' Si3' H3' 75(5)
N3 Si4 C26 115.8(4)
N3 Si4 C25 118.3(4)
C26 Si4 C25 108.5(4)
N3 Si4 Er1 46.16(19)
C26 Si4 Er1 117.4(3)
C25 Si4 Er1 133.5(3)
N3 Si4 H4 100(2)
C26 Si4 H4 107(2)
C25 Si4 H4 106(2)
Er1 Si4 H4 54(2)
C16 N1 C12 117.3(6)
C16 N1 Er1 120.2(5)
C12 N1 Er1 122.2(5)
Si2 N2 Si1 124.1(3)
Si2 N2 Er1 100.1(2)
Si1 N2 Er1 135.3(3)
Si4 N3 Si3' 130.9(3)
Si4 N3 Si3 124.4(3)
Si3' N3 Si3 27.06(19)
Si4 N3 Er1 101.3(3)
Si3' N3 Er1 126.3(3)
Si3 N3 Er1 130.5(3)
C2 C1 C9 106.3(7)
C2 C1 C10 123.1(6)
C9 C1 C10 130.6(7)
C2 C1 Er1 72.4(4)
C9 C1 Er1 75.5(4)
C10 C1 Er1 119.3(5)
C3 C2 C1 111.4(7)
C3 C2 Er1 74.6(4)
C1 C2 Er1 76.9(4)
C3 C2 H2A 123.9
C1 C2 H2A 123.9
Er1 C2 H2A 123.9
C4 C3 C2 107.0(7)
C4 C3 Er1 76.6(4)
C2 C3 Er1 74.5(4)
C4 C3 H3A 125.7
C2 C3 H3A 125.7
Er1 C3 H3A 125.7
C3 C4 C5 132.9(9)
C3 C4 C9 108.9(7)
C5 C4 C9 118.2(8)
C3 C4 Er1 73.0(4)
C5 C4 Er1 118.0(5)
C9 C4 Er1 75.6(4)
C6 C5 C4 119.1(8)
C6 C5 H5 120.5
C4 C5 H5 120.5
C5 C6 C7 122.2(8)
C5 C6 H6 118.9
C7 C6 H6 118.9
C8 C7 C6 121.9(9)
C8 C7 H7 119.0
C6 C7 H7 119.0
C7 C8 C9 118.7(8)
C7 C8 H8 120.7
C9 C8 H8 120.7
C8 C9 C1 133.6(8)
C8 C9 C4 119.9(7)
C1 C9 C4 106.4(7)
C8 C9 Er1 117.9(5)
C1 C9 Er1 73.7(4)
C4 C9 Er1 72.9(4)
C1 C10 C18 111.3(6)
C1 C10 C11 110.5(6)
C18 C10 C11 110.4(7)
C1 C10 C17 109.9(7)
C18 C10 C17 108.4(7)
C11 C10 C17 106.2(7)
C12 C11 C10 117.2(6)
C12 C11 H11A 108.0
C10 C11 H11A 108.0
C12 C11 H11B 108.0
C10 C11 H11B 108.0
H11A C11 H11B 107.2
C13 C12 N1 120.5(8)
C13 C12 C11 122.0(8)
N1 C12 C11 117.5(6)
C12 C13 C14 121.0(9)
C12 C13 H13 119.5
C14 C13 H13 119.5
C13 C14 C15 118.8(8)
C13 C14 H14 120.6
C15 C14 H14 120.6
C16 C15 C14 117.9(9)
C16 C15 H15 121.0
C14 C15 H15 121.0
N1 C16 C15 124.4(8)
N1 C16 H16 117.8
C15 C16 H16 117.8
C10 C17 H17A 109.5
C10 C17 H17B 109.5
H17A C17 H17B 109.5
C10 C17 H17C 109.5
H17A C17 H17C 109.5
H17B C17 H17C 109.5
C10 C18 H18A 109.5
C10 C18 H18B 109.5
H18A C18 H18B 109.5
C10 C18 H18C 109.5
H18A C18 H18C 109.5
H18B C18 H18C 109.5
Si1 C19 H19A 109.5
Si1 C19 H19B 109.5
H19A C19 H19B 109.5
Si1 C19 H19C 109.5
H19A C19 H19C 109.5
H19B C19 H19C 109.5
Si1 C20 H20A 109.5
Si1 C20 H20B 109.5
H20A C20 H20B 109.5
Si1 C20 H20C 109.5
H20A C20 H20C 109.5
H20B C20 H20C 109.5
Si2 C21 H21A 109.5
Si2 C21 H21B 109.5
H21A C21 H21B 109.5
Si2 C21 H21C 109.5
H21A C21 H21C 109.5
H21B C21 H21C 109.5
Si2 C22 H22A 109.5
Si2 C22 H22B 109.5
H22A C22 H22B 109.5
Si2 C22 H22C 109.5
H22A C22 H22C 109.5
H22B C22 H22C 109.5
Si3 C23 H3' 79(2)
H3' C23 H23A 150.2
H3' C23 H23B 93.2
H3' C23 H23C 42.6
Si3' C23' H23D 109.5
Si3' C23' H23E 109.5
H23D C23' H23E 109.5
Si3' C23' H23F 109.5
H23D C23' H23F 109.5
H23E C23' H23F 109.5
Si3' C24' H24D 109.5
Si3' C24' H24E 109.5
H24D C24' H24E 109.5
Si3' C24' H24F 109.5
H24D C24' H24F 109.5
H24E C24' H24F 109.5
Si4 C25 H25A 109.5
Si4 C25 H25B 109.5
H25A C25 H25B 109.5
Si4 C25 H25C 109.5
H25A C25 H25C 109.5
H25B C25 H25C 109.5
Si4 C26 H26A 109.5
Si4 C26 H26B 109.5
H26A C26 H26B 109.5
Si4 C26 H26C 109.5
H26A C26 H26C 109.5
H26B C26 H26C 109.5

loop_
_geom_bond_atom_site_label_1
_geom_bond_atom_site_label_2
_geom_bond_distance
Er1 N2 2.229(5)
Er1 N3 2.240(5)
Er1 N1 2.513(6)
Er1 C2 2.617(6)
Er1 C3 2.618(7)
Er1 C4 2.664(8)
Er1 C1 2.674(7)
Er1 C9 2.699(8)
Er1 Si2 3.028(2)
Er1 Si4 3.0448(19)
Er1 H2 2.41(7)
Er1 H4 2.49(5)
Si1 N2 1.699(5)
Si1 C19 1.847(9)
Si1 C20 1.867(9)
Si1 H1 1.478(10)
Si2 N2 1.694(5)
Si2 C22 1.857(10)
Si2 C21 1.859(9)
Si2 H2 1.480(10)
Si3 N3 1.737(7)
Si3 C24 1.892(14)
Si3 C23 1.917(15)
Si3 H3 1.478(10)
Si3' N3 1.714(7)
Si3' C24' 1.841(14)
Si3' C23' 1.863(14)
Si3' H3' 1.480(10)
Si4 N3 1.670(6)
Si4 C26 1.861(8)
Si4 C25 1.867(8)
Si4 H4 1.483(10)
N1 C16 1.336(8)
N1 C12 1.364(9)
C1 C2 1.404(10)
C1 C9 1.428(9)
C1 C10 1.525(10)
C2 C3 1.393(10)
C2 H2A 0.9900
C3 C4 1.386(11)
C3 H3A 0.9900
C4 C5 1.425(10)
C4 C9 1.455(12)
C5 C6 1.370(11)
C5 H5 0.9400
C6 C7 1.393(11)
C6 H6 0.9400
C7 C8 1.357(10)
C7 H7 0.9400
C8 C9 1.426(11)
C8 H8 0.9400
C10 C18 1.543(11)
C10 C11 1.547(10)
C10 C17 1.549(11)
C11 C12 1.508(10)
C11 H11A 0.9800
C11 H11B 0.9800
C12 C13 1.361(11)
C13 C14 1.368(13)
C13 H13 0.9400
C14 C15 1.371(12)
C14 H14 0.9400
C15 C16 1.359(10)
C15 H15 0.9400
C16 H16 0.9400
C17 H17A 0.9700
C17 H17B 0.9700
C17 H17C 0.9700
C18 H18A 0.9700
C18 H18B 0.9700
C18 H18C 0.9700
C19 H19A 0.9700
C19 H19B 0.9700
C19 H19C 0.9700
C20 H20A 0.9700
C20 H20B 0.9700
C20 H20C 0.9700
C21 H21A 0.9700
C21 H21B 0.9700
C21 H21C 0.9700
C22 H22A 0.9700
C22 H22B 0.9700
C22 H22C 0.9700
C23 H3' 1.54(13)
C23 H23A 0.9700
C23 H23B 0.9700
C23 H23C 0.9700
C23' H23D 0.9700
C23' H23E 0.9700
C23' H23F 0.9700
C24 H24A 0.9700
C24 H24B 0.9700
C24 H24C 0.9700
C24' H24D 0.9700
C24' H24E 0.9700
C24' H24F 0.9700
C25 H25A 0.9700
C25 H25B 0.9700
C25 H25C 0.9700
C26 H26A 0.9700
C26 H26B 0.9700
C26 H26C 0.9700

loop_
_geom_torsion_atom_site_label_1
_geom_torsion_atom_site_label_2
_geom_torsion_atom_site_label_3
_geom_torsion_atom_site_label_4
_geom_torsion
N3 Er1 Si2 N2 -107.2(3)
N1 Er1 Si2 N2 119.2(3)
C2 Er1 Si2 N2 17.8(3)
C3 Er1 Si2 N2 -16.6(4)
C4 Er1 Si2 N2 -9.9(16)
C1 Er1 Si2 N2 55.4(3)
C9 Er1 Si2 N2 85.9(4)
Si4 Er1 Si2 N2 -139.5(3)
N2 Er1 Si2 C22 96.7(4)
N3 Er1 Si2 C22 -10.5(4)
N1 Er1 Si2 C22 -144.2(4)
C2 Er1 Si2 C22 114.4(4)
C3 Er1 Si2 C22 80.0(5)
C4 Er1 Si2 C22 86.8(16)
C1 Er1 Si2 C22 152.1(4)
C9 Er1 Si2 C22 -177.5(5)
Si4 Er1 Si2 C22 -42.9(4)
N2 Er1 Si2 C21 -91.1(4)
N3 Er1 Si2 C21 161.7(4)
N1 Er1 Si2 C21 28.1(4)
C2 Er1 Si2 C21 -73.3(4)
C3 Er1 Si2 C21 -107.7(4)
C4 Er1 Si2 C21 -100.9(16)
C1 Er1 Si2 C21 -35.7(4)
C9 Er1 Si2 C21 -5.2(5)
Si4 Er1 Si2 C21 129.4(3)
N2 Er1 Si4 N3 60.4(3)
N1 Er1 Si4 N3 164.5(3)
C2 Er1 Si4 N3 -67.8(4)
C3 Er1 Si4 N3 -63.7(3)
C4 Er1 Si4 N3 -90.3(3)
C1 Er1 Si4 N3 -113.8(4)
C9 Er1 Si4 N3 -117.6(3)
Si2 Er1 Si4 N3 84.3(3)
N2 Er1 Si4 C26 -40.1(4)
N3 Er1 Si4 C26 -100.5(4)
N1 Er1 Si4 C26 64.0(4)
C2 Er1 Si4 C26 -168.3(4)
C3 Er1 Si4 C26 -164.2(4)
C4 Er1 Si4 C26 169.2(4)
C1 Er1 Si4 C26 145.8(4)
C9 Er1 Si4 C26 141.9(4)
Si2 Er1 Si4 C26 -16.2(4)
N2 Er1 Si4 C25 150.1(5)
N3 Er1 Si4 C25 89.8(5)
N1 Er1 Si4 C25 -105.7(5)
C2 Er1 Si4 C25 22.0(5)
C3 Er1 Si4 C25 26.1(5)
C4 Er1 Si4 C25 -0.5(5)
C1 Er1 Si4 C25 -24.0(5)
C9 Er1 Si4 C25 -27.8(5)
Si2 Er1 Si4 C25 174.1(4)
N2 Er1 N1 C16 118.3(5)
N3 Er1 N1 C16 8.9(6)
C2 Er1 N1 C16 -148.1(5)
C3 Er1 N1 C16 -121.6(5)
C4 Er1 N1 C16 -96.2(5)
C1 Er1 N1 C16 -139.0(5)
C9 Er1 N1 C16 -107.2(5)
Si2 Er1 N1 C16 89.4(5)
Si4 Er1 N1 C16 -2.4(5)
N2 Er1 N1 C12 -67.8(5)
N3 Er1 N1 C12 -177.2(4)
C2 Er1 N1 C12 25.7(5)
C3 Er1 N1 C12 52.2(6)
C4 Er1 N1 C12 77.6(5)
C1 Er1 N1 C12 34.8(5)
C9 Er1 N1 C12 66.7(5)
Si2 Er1 N1 C12 -96.8(5)
Si4 Er1 N1 C12 171.5(5)
C22 Si2 N2 Si1 60.3(6)
C21 Si2 N2 Si1 -70.4(5)
Er1 Si2 N2 Si1 173.6(5)
C22 Si2 N2 Er1 -113.3(5)
C21 Si2 N2 Er1 116.0(4)
C19 Si1 N2 Si2 -47.0(6)
C20 Si1 N2 Si2 74.2(6)
C19 Si1 N2 Er1 124.0(5)
C20 Si1 N2 Er1 -114.7(6)
N3 Er1 N2 Si2 75.6(3)
N1 Er1 N2 Si2 -59.8(3)
C2 Er1 N2 Si2 -165.3(3)
C3 Er1 N2 Si2 169.3(3)
C4 Er1 N2 Si2 178.1(3)
C1 Er1 N2 Si2 -136.8(3)
C9 Er1 N2 Si2 -135.4(3)
Si4 Er1 N2 Si2 47.3(3)
N3 Er1 N2 Si1 -96.8(4)
N1 Er1 N2 Si1 127.7(4)
C2 Er1 N2 Si1 22.2(4)
C3 Er1 N2 Si1 -3.1(5)
C4 Er1 N2 Si1 5.7(6)
C1 Er1 N2 Si1 50.8(5)
C9 Er1 N2 Si1 52.2(6)
Si2 Er1 N2 Si1 -172.5(6)
Si4 Er1 N2 Si1 -125.1(4)
C26 Si4 N3 Si3' -62.4(6)
C25 Si4 N3 Si3' 69.1(6)
Er1 Si4 N3 Si3' -166.5(6)
C26 Si4 N3 Si3 -95.8(5)
C25 Si4 N3 Si3 35.6(6)
Er1 Si4 N3 Si3 160.1(6)
C26 Si4 N3 Er1 104.1(4)
C25 Si4 N3 Er1 -124.4(4)
C24' Si3' N3 Si4 -150.4(8)
C23' Si3' N3 Si4 -19.1(10)
C24' Si3' N3 Si3 -63.4(9)
C23' Si3' N3 Si3 68.0(9)
C24' Si3' N3 Er1 46.1(9)
C23' Si3' N3 Er1 177.4(8)
C24 Si3 N3 Si4 162.2(8)
C23 Si3 N3 Si4 59.9(8)
C24 Si3 N3 Si3' 48.4(8)
C23 Si3 N3 Si3' -53.9(8)
C24 Si3 N3 Er1 -43.9(9)
C23 Si3 N3 Er1 -146.2(7)
N2 Er1 N3 Si4 -129.1(3)
N1 Er1 N3 Si4 -20.9(4)
C2 Er1 N3 Si4 133.8(3)
C3 Er1 N3 Si4 120.5(3)
C4 Er1 N3 Si4 90.1(3)
C1 Er1 N3 Si4 105.4(3)
C9 Er1 N3 Si4 75.7(3)
Si2 Er1 N3 Si4 -96.8(2)
N2 Er1 N3 Si3' 38.3(4)
N1 Er1 N3 Si3' 146.5(3)
C2 Er1 N3 Si3' -58.8(5)
C3 Er1 N3 Si3' -72.2(4)
C4 Er1 N3 Si3' -102.6(4)
C1 Er1 N3 Si3' -87.2(5)
C9 Er1 N3 Si3' -116.9(4)
Si2 Er1 N3 Si3' 70.5(4)
Si4 Er1 N3 Si3' 167.3(6)
N2 Er1 N3 Si3 72.6(5)
N1 Er1 N3 Si3 -179.2(4)
C2 Er1 N3 Si3 -24.5(5)
C3 Er1 N3 Si3 -37.8(5)
C4 Er1 N3 Si3 -68.2(5)
C1 Er1 N3 Si3 -52.9(6)
C9 Er1 N3 Si3 -82.6(5)
Si2 Er1 N3 Si3 104.8(4)
Si4 Er1 N3 Si3 -158.3(6)
N2 Er1 C1 C2 -69.2(5)
N3 Er1 C1 C2 55.0(6)
N1 Er1 C1 C2 -162.6(5)
C3 Er1 C1 C2 35.6(4)
C4 Er1 C1 C2 74.8(5)
C9 Er1 C1 C2 112.7(7)
Si2 Er1 C1 C2 -97.1(4)
Si4 Er1 C1 C2 105.4(4)
N2 Er1 C1 C9 178.1(5)
N3 Er1 C1 C9 -57.7(6)
N1 Er1 C1 C9 84.7(5)
C2 Er1 C1 C9 -112.7(7)
C3 Er1 C1 C9 -77.0(5)
C4 Er1 C1 C9 -37.9(5)
Si2 Er1 C1 C9 150.3(4)
Si4 Er1 C1 C9 -7.2(6)
N2 Er1 C1 C10 49.3(5)
N3 Er1 C1 C10 173.6(5)
N1 Er1 C1 C10 -44.0(5)
C2 Er1 C1 C10 118.6(7)
C3 Er1 C1 C10 154.2(6)
C4 Er1 C1 C10 -166.7(6)
C9 Er1 C1 C10 -128.8(8)
Si2 Er1 C1 C10 21.5(6)
Si4 Er1 C1 C10 -136.0(4)
C9 C1 C2 C3 1.1(8)
C10 C1 C2 C3 178.6(6)
Er1 C1 C2 C3 -67.5(5)
C9 C1 C2 Er1 68.5(5)
C10 C1 C2 Er1 -114.0(6)
N2 Er1 C2 C3 -128.4(5)
N3 Er1 C2 C3 -26.7(5)
N1 Er1 C2 C3 134.4(5)
C4 Er1 C2 C3 37.7(5)
C1 Er1 C2 C3 116.9(7)
C9 Er1 C2 C3 79.0(5)
Si2 Er1 C2 C3 -138.1(4)
Si4 Er1 C2 C3 7.8(6)
N2 Er1 C2 C1 114.7(4)
N3 Er1 C2 C1 -143.6(4)
N1 Er1 C2 C1 17.5(5)
C3 Er1 C2 C1 -116.9(7)
C4 Er1 C2 C1 -79.2(5)
C9 Er1 C2 C1 -37.8(4)
Si2 Er1 C2 C1 105.0(4)
Si4 Er1 C2 C1 -109.1(4)
C1 C2 C3 C4 -1.5(8)
Er1 C2 C3 C4 -70.4(5)
C1 C2 C3 Er1 68.9(5)
N2 Er1 C3 C4 168.7(5)
N3 Er1 C3 C4 -91.1(5)
N1 Er1 C3 C4 55.0(5)
C2 Er1 C3 C4 112.2(7)
C1 Er1 C3 C4 76.7(5)
C9 Er1 C3 C4 37.1(4)
Si2 Er1 C3 C4 178.4(4)
Si4 Er1 C3 C4 -62.3(5)
N2 Er1 C3 C2 56.5(5)
N3 Er1 C3 C2 156.7(5)
N1 Er1 C3 C2 -57.2(5)
C4 Er1 C3 C2 -112.2(7)
C1 Er1 C3 C2 -35.5(4)
C9 Er1 C3 C2 -75.1(5)
Si2 Er1 C3 C2 66.2(5)
Si4 Er1 C3 C2 -174.5(4)
C2 C3 C4 C5 -178.4(8)
Er1 C3 C4 C5 112.7(9)
C2 C3 C4 C9 1.3(9)
Er1 C3 C4 C9 -67.7(6)
C2 C3 C4 Er1 68.9(5)
N2 Er1 C4 C3 -16.5(7)
N3 Er1 C4 C3 89.2(5)
N1 Er1 C4 C3 -135.9(5)
C2 Er1 C4 C3 -38.3(4)
C1 Er1 C4 C3 -78.4(5)
C9 Er1 C4 C3 -115.4(7)
Si2 Er1 C4 C3 -8.1(19)
Si4 Er1 C4 C3 121.7(5)
N2 Er1 C4 C5 -146.5(6)
N3 Er1 C4 C5 -40.9(7)
N1 Er1 C4 C5 94.0(7)
C2 Er1 C4 C5 -168.3(9)
C3 Er1 C4 C5 -130.0(10)
C1 Er1 C4 C5 151.6(8)
C9 Er1 C4 C5 114.6(9)
Si2 Er1 C4 C5 -138.1(12)
Si4 Er1 C4 C5 -8.3(7)
N2 Er1 C4 C9 98.9(6)
N3 Er1 C4 C9 -155.4(5)
N1 Er1 C4 C9 -20.5(5)
C2 Er1 C4 C9 77.1(5)
C3 Er1 C4 C9 115.4(7)
C1 Er1 C4 C9 37.0(4)
Si2 Er1 C4 C9 107.3(16)
Si4 Er1 C4 C9 -122.9(5)
C3 C4 C5 C6 179.5(8)
C9 C4 C5 C6 -0.1(11)
Er1 C4 C5 C6 -88.1(8)
C4 C5 C6 C7 2.2(12)
C5 C6 C7 C8 -2.6(12)
C6 C7 C8 C9 0.9(12)
C7 C8 C9 C1 -179.7(8)
C7 C8 C9 C4 1.2(11)
C7 C8 C9 Er1 86.6(8)
C2 C1 C9 C8 -179.5(8)
C10 C1 C9 C8 3.3(14)
Er1 C1 C9 C8 -113.2(9)
C2 C1 C9 C4 -0.3(8)
C10 C1 C9 C4 -177.5(7)
Er1 C1 C9 C4 66.1(5)
C2 C1 C9 Er1 -66.3(5)
C10 C1 C9 Er1 116.4(8)
C3 C4 C9 C8 178.8(7)
C5 C4 C9 C8 -1.5(11)
Er1 C4 C9 C8 112.8(7)
C3 C4 C9 C1 -0.6(9)
C5 C4 C9 C1 179.1(7)
Er1 C4 C9 C1 -66.6(5)
C3 C4 C9 Er1 66.0(5)
C5 C4 C9 Er1 -114.3(7)
N2 Er1 C9 C8 128.6(6)
N3 Er1 C9 C8 -86.9(6)
N1 Er1 C9 C8 44.1(6)
C2 Er1 C9 C8 168.9(8)
C3 Er1 C9 C8 -151.1(7)
C4 Er1 C9 C8 -115.3(8)
C1 Er1 C9 C8 131.2(9)
Si2 Er1 C9 C8 78.1(7)
Si4 Er1 C9 C8 -53.9(6)
N2 Er1 C9 C1 -2.6(6)
N3 Er1 C9 C1 141.9(4)
N1 Er1 C9 C1 -87.0(5)
C2 Er1 C9 C1 37.7(4)
C3 Er1 C9 C1 77.8(5)
C4 Er1 C9 C1 113.5(7)
Si2 Er1 C9 C1 -53.1(7)
Si4 Er1 C9 C1 174.9(4)
N2 Er1 C9 C4 -116.1(5)
N3 Er1 C9 C4 28.4(5)
N1 Er1 C9 C4 159.5(5)
C2 Er1 C9 C4 -75.7(5)
C3 Er1 C9 C4 -35.7(4)
C1 Er1 C9 C4 -113.5(7)
Si2 Er1 C9 C4 -166.6(4)
Si4 Er1 C9 C4 61.4(5)
C2 C1 C10 C18 -140.8(7)
C9 C1 C10 C18 36.0(11)
Er1 C1 C10 C18 132.0(6)
C2 C1 C10 C11 96.2(8)
C9 C1 C10 C11 -87.0(10)
Er1 C1 C10 C11 9.0(8)
C2 C1 C10 C17 -20.7(10)
C9 C1 C10 C17 156.1(8)
Er1 C1 C10 C17 -107.9(6)
C1 C10 C11 C12 63.7(9)
C18 C10 C11 C12 -59.8(9)
C17 C10 C11 C12 -177.1(7)
C16 N1 C12 C13 2.2(10)
Er1 N1 C12 C13 -171.8(6)
C16 N1 C12 C11 -176.6(6)
Er1 N1 C12 C11 9.4(8)
C10 C11 C12 C13 100.6(9)
C10 C11 C12 N1 -80.6(8)
N1 C12 C13 C14 0.6(13)
C11 C12 C13 C14 179.4(8)
C12 C13 C14 C15 -2.5(14)
C13 C14 C15 C16 1.4(13)
C12 N1 C16 C15 -3.4(10)
Er1 N1 C16 C15 170.8(6)
C14 C15 C16 N1 1.6(12)
